data_7248835
loop_
_publ_author_name
'Atoini, Youssef'
'Harrowfield, Jack'
'Thu\'ery, Pierre'

_publ_section_title
;
 4-(Ammoniomethyl)benzoate, a protic zwitterionic bifunctional linker in
 uranyl ion carboxylate complexes
;
_journal_issue 27
_journal_name_full CrystEngComm
_journal_page_first 3714
_journal_page_last 3725
_journal_paper_doi 10.1039/D4CE00381K
_journal_volume 26
_journal_year 2024
_chemical_formula_sum 'C15 H19 N O8 U'
_chemical_formula_weight 579.34
_space_group_crystal_system triclinic
_space_group_IT_number 2
_space_group_name_Hall '-P 1'
_space_group_name_H-M_alt 'P -1'
_atom_sites_solution_hydrogens mixed
_audit_update_record
;
2024-04-12 deposited with the CCDC.	2024-06-03 downloaded from the CCDC.
;
_cell_angle_alpha 107.615(2)
_cell_angle_beta 98.577(2)
_cell_angle_gamma 110.9835(19)
_cell_formula_units_Z 2
_cell_length_a 8.4357(4)
_cell_length_b 10.8597(5)
_cell_length_c 10.9300(5)
_cell_measurement_reflns_used 9221
_cell_measurement_temperature 100(2)
_cell_measurement_theta_max 40.0608
_cell_measurement_theta_min 2.3413
_cell_volume 852.93(7)
_computing_cell_refinement 'SAINT V8.40B (Bruker AXS LLC, 2019)'
_computing_data_collection 'Bruker Instrument Service v8.5.0.27 Release'
_computing_data_reduction 'SAINT V8.40B (Bruker AXS LLC, 2019)'
_computing_molecular_graphics 'shelXle (C.B. Huebschle, rev 1380)'
_computing_structure_refinement 'SHELXL-2019/1 (Sheldrick, 2019)'
_computing_structure_solution 'XT, VERSION 2018/2'
_diffrn_ambient_temperature 100(2)
_diffrn_detector_area_resol_mean 7.41
_diffrn_detector_type 'Bruker PHOTON III area detector'
_diffrn_measured_fraction_theta_full 1.000
_diffrn_measured_fraction_theta_max 1.000
_diffrn_measurement_device 'Kappa diffractometer'
_diffrn_measurement_device_type 'Bruker D8 Quest'
_diffrn_measurement_method '\f and \w scans'
_diffrn_radiation_monochromator 'multilayer mirror optics'
_diffrn_radiation_type MoK\a
_diffrn_radiation_wavelength 0.71073
_diffrn_reflns_av_R_equivalents 0.0496
_diffrn_reflns_av_unetI/netI 0.0170
_diffrn_reflns_limit_h_max 12
_diffrn_reflns_limit_h_min -12
_diffrn_reflns_limit_k_max 15
_diffrn_reflns_limit_k_min -15
_diffrn_reflns_limit_l_max 15
_diffrn_reflns_limit_l_min -15
_diffrn_reflns_number 92111
_diffrn_reflns_theta_full 30.51
_diffrn_reflns_theta_max 30.51
_diffrn_reflns_theta_min 2.04
_diffrn_source 'microfocus sealed X-ray tube'
_diffrn_source_current 1.4
_diffrn_source_type 'Incoatec I\ms 70 W'
_diffrn_source_voltage 50
_exptl_absorpt_coefficient_mu 9.559
_exptl_absorpt_correction_T_max 0.75
_exptl_absorpt_correction_T_min 0.62
_exptl_absorpt_correction_type multi-scan
_exptl_absorpt_process_details
;
Krause, L., Herbst-Irmer, R., Sheldrick, G. M., Stalke, D. (2015).
"Comparison of silver and molybdenum microfocus X-ray sources for
single-crystal structure determination"
J. Appl. Cryst. 48, 3-10.
doi:10.1107/S1600576714022985
;
_exptl_crystal_colour 'translucent intense yellow'
_exptl_crystal_density_diffrn 2.256
_exptl_crystal_density_method 'not measured'
_exptl_crystal_description block
_exptl_crystal_F_000 544
_exptl_crystal_size_max 0.078
_exptl_crystal_size_mid 0.060
_exptl_crystal_size_min 0.060
_refine_diff_density_max 2.168
_refine_diff_density_min -0.730
_refine_ls_extinction_method none
_refine_ls_goodness_of_fit_ref 1.106
_refine_ls_hydrogen_treatment mixed
_refine_ls_matrix_type full
_refine_ls_number_parameters 238
_refine_ls_number_reflns 5202
_refine_ls_number_restraints 0
_refine_ls_restrained_S_all 1.106
_refine_ls_R_factor_all 0.0144
_refine_ls_R_factor_gt 0.0139
_refine_ls_shift/su_max 0.003
_refine_ls_shift/su_mean 0.000
_refine_ls_structure_factor_coef Fsqd
_refine_ls_weighting_details 'w=1/[\s^2^(Fo^2^)+(0.0147P)^2^+0.8970P] where P=(Fo^2^+2Fc^2^)/3'
_refine_ls_weighting_scheme calc
_refine_ls_wR_factor_gt 0.0341
_refine_ls_wR_factor_ref 0.0343
_reflns_number_gt 5046
_reflns_number_total 5202
_reflns_threshold_expression 'I > 2\s(I)'
_cod_data_source_file d4ce00381k1.cif
_cod_data_source_block 7
_cod_depositor_comments
;
The following automatic conversions were performed:

data item '_exptl_absorpt_correction_type' value 'Multi-Scan' was
changed to 'multi-scan' in accordance with the
/home/data/users/saulius/crontab/automatic-downloads/rss-feeds/RSC/lib/dictionaries/cif_core.dic
dictionary named 'cif_core.dic' version 2.4.2 last updated on
2011-04-26.

Automatic conversion script
Id: cif_fix_values 8170 2020-07-09 18:12:32Z antanas 

 Adding full bibliography for 7248834--7248840.cif.
;
_cod_database_code 7248835

loop_
_space_group_symop_operation_xyz
'x, y, z'
'-x, -y, -z'

loop_
_atom_site_type_symbol
_atom_site_label
_atom_site_fract_x
_atom_site_fract_y
_atom_site_fract_z
_atom_site_U_iso_or_equiv
_atom_site_adp_type
_atom_site_calc_flag
_atom_site_refinement_flags_adp
_atom_site_refinement_flags_occupancy
_atom_site_refinement_flags_posn
_atom_site_occupancy
_atom_site_disorder_assembly
_atom_site_disorder_group
U U1 0.63571(2) 1.01541(2) 0.27692(2) 0.01003(2) Uani d . . . 1 . .
O O1 0.85611(19) 1.11081(16) 0.38587(15) 0.0174(3) Uani d . . . 1 . .
O O2 0.41684(19) 0.92186(16) 0.16519(15) 0.0183(3) Uani d . . . 1 . .
O O3 0.7063(2) 0.83961(15) 0.15455(14) 0.0165(3) Uani d . . . 1 . .
O O4 0.9424(2) 0.84817(16) 0.08505(15) 0.0181(3) Uani d . . . 1 . .
O O5 0.7692(2) 0.10335(15) 0.11604(14) 0.0155(3) Uani d . . . 1 . .
O O6 0.6348(2) 0.22056(15) 0.22250(15) 0.0164(3) Uani d . . . 1 . .
O O7 0.4639(2) 0.85831(15) 0.56455(15) 0.0177(3) Uani d . . . 1 . .
O O8 0.5634(2) 0.86260(16) 0.38965(16) 0.0209(3) Uani d . . . 1 . .
N N1 0.2441(2) 0.11140(19) 0.12127(18) 0.0163(3) Uani d . . . 1 . .
H H1A 0.361(4) 0.145(3) 0.140(3) 0.024(7) Uiso d . . . 1 . .
H H1B 0.195(4) 0.132(3) 0.053(3) 0.028(8) Uiso d . . . 1 . .
H H1C 0.205(4) 0.020(3) 0.096(3) 0.022(7) Uiso d . . . 1 . .
C C1 0.8573(3) 0.8328(2) 0.16738(19) 0.0157(3) Uani d . . . 1 . .
C C2 0.9253(3) 0.8049(2) 0.2885(2) 0.0183(4) Uani d . . . 1 . .
H H2A 0.975586 0.895001 0.368820 0.022000 Uiso calc U . R 1 . .
H H2B 0.823842 0.734883 0.302762 0.022000 Uiso calc U . R 1 . .
C C3 1.0656(3) 0.7485(2) 0.2759(2) 0.0191(4) Uani d . . . 1 . .
H H3A 1.117386 0.749531 0.363891 0.023000 Uiso calc U . R 1 . .
H H3B 1.161865 0.813469 0.252794 0.023000 Uiso calc U . R 1 . .
C C4 0.9937(3) 0.5969(2) 0.1700(2) 0.0170(4) Uani d . . . 1 . .
H H4A 0.918121 0.590542 0.087757 0.020000 Uiso calc U . R 1 . .
H H4B 1.094734 0.578862 0.147186 0.020000 Uiso calc U . R 1 . .
C C5 0.8858(3) 0.4801(2) 0.21388(19) 0.0170(4) Uani d . . . 1 . .
H H5A 0.959837 0.485924 0.296577 0.020000 Uiso calc U . R 1 . .
H H5B 0.782202 0.495377 0.234323 0.020000 Uiso calc U . R 1 . .
C C6 0.8218(3) 0.3321(2) 0.1042(2) 0.0202(4) Uani d . . . 1 . .
H H6A 0.735094 0.322620 0.026168 0.024000 Uiso calc U . R 1 . .
H H6B 0.923993 0.323302 0.074624 0.024000 Uiso calc U . R 1 . .
C C7 0.7372(3) 0.2126(2) 0.14835(19) 0.0148(3) Uani d . . . 1 . .
C C8 0.4819(2) 0.79646(19) 0.45361(19) 0.0125(3) Uani d . . . 1 . .
C C9 0.4085(2) 0.63677(19) 0.39740(18) 0.0126(3) Uani d . . . 1 . .
C C10 0.4285(3) 0.5658(2) 0.27549(19) 0.0152(3) Uani d . . . 1 . .
H H10 0.487826 0.618733 0.228009 0.018000 Uiso calc U . R 1 . .
C C11 0.3616(3) 0.4168(2) 0.22274(19) 0.0165(3) Uani d . . . 1 . .
H H11 0.375691 0.368737 0.139552 0.020000 Uiso calc U . R 1 . .
C C12 0.2742(2) 0.3385(2) 0.29207(19) 0.0137(3) Uani d . . . 1 . .
C C13 0.2531(3) 0.4108(2) 0.4137(2) 0.0152(3) Uani d . . . 1 . .
H H13 0.192179 0.357898 0.460637 0.018000 Uiso calc U . R 1 . .
C C14 0.3202(3) 0.5589(2) 0.46692(19) 0.0145(3) Uani d . . . 1 . .
H H14 0.306180 0.606959 0.550104 0.017000 Uiso calc U . R 1 . .
C C15 0.1973(3) 0.1775(2) 0.2419(2) 0.0168(4) Uani d . . . 1 . .
H H15A 0.240166 0.150178 0.314386 0.020000 Uiso calc U . R 1 . .
H H15B 0.066481 0.138862 0.220753 0.020000 Uiso calc U . R 1 . .

loop_
_atom_site_aniso_label
_atom_site_aniso_U_11
_atom_site_aniso_U_22
_atom_site_aniso_U_33
_atom_site_aniso_U_12
_atom_site_aniso_U_13
_atom_site_aniso_U_23
U1 0.01329(3) 0.00841(3) 0.00900(3) 0.00443(2) 0.00524(2) 0.00344(2)
O1 0.0164(6) 0.0179(7) 0.0147(6) 0.0054(5) 0.0030(5) 0.0051(5)
O2 0.0158(6) 0.0152(6) 0.0184(7) 0.0042(5) 0.0026(5) 0.0035(5)
O3 0.0221(7) 0.0147(6) 0.0167(6) 0.0107(5) 0.0084(5) 0.0067(5)
O4 0.0201(7) 0.0157(6) 0.0181(7) 0.0070(5) 0.0077(5) 0.0059(5)
O5 0.0237(7) 0.0140(6) 0.0153(6) 0.0109(5) 0.0114(5) 0.0079(5)
O6 0.0215(7) 0.0146(6) 0.0185(6) 0.0097(5) 0.0111(5) 0.0086(5)
O7 0.0276(7) 0.0125(6) 0.0167(6) 0.0099(6) 0.0137(6) 0.0056(5)
O8 0.0339(8) 0.0151(7) 0.0217(7) 0.0118(6) 0.0174(6) 0.0117(6)
N1 0.0198(8) 0.0129(7) 0.0158(7) 0.0080(6) 0.0057(6) 0.0034(6)
C1 0.0225(9) 0.0106(8) 0.0133(8) 0.0076(7) 0.0051(7) 0.0032(6)
C2 0.0246(10) 0.0180(9) 0.0153(8) 0.0112(8) 0.0068(7) 0.0070(7)
C3 0.0195(9) 0.0175(9) 0.0198(9) 0.0084(7) 0.0046(7) 0.0064(7)
C4 0.0207(9) 0.0144(8) 0.0170(8) 0.0076(7) 0.0071(7) 0.0067(7)
C5 0.0232(9) 0.0139(8) 0.0139(8) 0.0071(7) 0.0064(7) 0.0060(7)
C6 0.0339(11) 0.0118(8) 0.0176(9) 0.0087(8) 0.0140(8) 0.0075(7)
C7 0.0196(9) 0.0123(8) 0.0124(8) 0.0061(7) 0.0056(7) 0.0050(6)
C8 0.0156(8) 0.0118(8) 0.0139(8) 0.0080(6) 0.0061(6) 0.0062(6)
C9 0.0146(8) 0.0116(8) 0.0121(7) 0.0065(6) 0.0046(6) 0.0038(6)
C10 0.0196(9) 0.0138(8) 0.0136(8) 0.0075(7) 0.0082(7) 0.0054(7)
C11 0.0210(9) 0.0137(8) 0.0133(8) 0.0065(7) 0.0071(7) 0.0035(7)
C12 0.0132(8) 0.0112(8) 0.0150(8) 0.0054(6) 0.0033(6) 0.0030(6)
C13 0.0175(8) 0.0127(8) 0.0163(8) 0.0059(7) 0.0082(7) 0.0057(7)
C14 0.0183(8) 0.0123(8) 0.0138(8) 0.0072(7) 0.0076(7) 0.0041(6)
C15 0.0191(9) 0.0112(8) 0.0178(8) 0.0054(7) 0.0078(7) 0.0026(7)

loop_
_atom_type_symbol
_atom_type_description
_atom_type_scat_dispersion_real
_atom_type_scat_dispersion_imag
_atom_type_scat_source
C C 0.0033 0.0016 'International Tables Vol C Tables 4.2.6.8 and 6.1.1.4'
H H 0.0000 0.0000 'International Tables Vol C Tables 4.2.6.8 and 6.1.1.4'
N N 0.0061 0.0033 'International Tables Vol C Tables 4.2.6.8 and 6.1.1.4'
O O 0.0106 0.0060 'International Tables Vol C Tables 4.2.6.8 and 6.1.1.4'
U U -9.6767 9.6646 'International Tables Vol C Tables 4.2.6.8 and 6.1.1.4'

loop_
_geom_angle_atom_site_label_1
_geom_angle_atom_site_label_2
_geom_angle_atom_site_label_3
_geom_angle_site_symmetry_1
_geom_angle_site_symmetry_3
_geom_angle
_geom_angle_publ_flag
O1 U1 O2 . . 178.64(7) ?
O1 U1 O3 . . 90.58(6) ?
O2 U1 O3 . . 89.28(6) ?
O1 U1 O8 . . 91.06(7) ?
O2 U1 O8 . . 90.25(7) ?
O3 U1 O8 . . 80.26(5) ?
O1 U1 O7 . 2_676 90.66(6) ?
O2 U1 O7 . 2_676 89.90(6) ?
O3 U1 O7 . 2_676 161.25(5) ?
O8 U1 O7 . 2_676 81.01(5) ?
O1 U1 O5 . 1_565 84.38(6) ?
O2 U1 O5 . 1_565 94.27(6) ?
O3 U1 O5 . 1_565 74.53(5) ?
O8 U1 O5 . 1_565 154.31(5) ?
O7 U1 O5 2_676 1_565 124.20(5) ?
O1 U1 O6 . 1_565 94.50(6) ?
O2 U1 O6 . 1_565 84.49(6) ?
O3 U1 O6 . 1_565 125.81(5) ?
O8 U1 O6 . 1_565 153.17(5) ?
O7 U1 O6 2_676 1_565 72.71(5) ?
O5 U1 O6 1_565 1_565 52.52(5) ?
C1 O3 U1 . . 129.54(12) ?
C7 O5 U1 . 1_545 94.03(11) ?
C7 O6 U1 . 1_545 93.60(11) ?
C8 O7 U1 . 2_676 160.89(14) ?
C8 O8 U1 . . 159.10(14) ?
C15 N1 H1A . . 109.3(19) ?
C15 N1 H1B . . 108.(2) ?
H1A N1 H1B . . 112.(3) ?
C15 N1 H1C . . 112.8(19) ?
H1A N1 H1C . . 106.(3) ?
H1B N1 H1C . . 109.(3) ?
O4 C1 O3 . . 121.79(18) ?
O4 C1 C2 . . 121.88(19) ?
O3 C1 C2 . . 116.32(17) ?
C3 C2 C1 . . 114.18(17) ?
C3 C2 H2A . . 108.700000 ?
C1 C2 H2A . . 108.700000 ?
C3 C2 H2B . . 108.700000 ?
C1 C2 H2B . . 108.700000 ?
H2A C2 H2B . . 107.600000 ?
C2 C3 C4 . . 113.40(17) ?
C2 C3 H3A . . 108.900000 ?
C4 C3 H3A . . 108.900000 ?
C2 C3 H3B . . 108.900000 ?
C4 C3 H3B . . 108.900000 ?
H3A C3 H3B . . 107.700000 ?
C5 C4 C3 . . 114.06(17) ?
C5 C4 H4A . . 108.700000 ?
C3 C4 H4A . . 108.700000 ?
C5 C4 H4B . . 108.700000 ?
C3 C4 H4B . . 108.700000 ?
H4A C4 H4B . . 107.600000 ?
C6 C5 C4 . . 110.95(16) ?
C6 C5 H5A . . 109.400000 ?
C4 C5 H5A . . 109.400000 ?
C6 C5 H5B . . 109.400000 ?
C4 C5 H5B . . 109.400000 ?
H5A C5 H5B . . 108.000000 ?
C7 C6 C5 . . 113.34(16) ?
C7 C6 H6A . . 108.900000 ?
C5 C6 H6A . . 108.900000 ?
C7 C6 H6B . . 108.900000 ?
C5 C6 H6B . . 108.900000 ?
H6A C6 H6B . . 107.700000 ?
O5 C7 O6 . . 118.63(17) ?
O5 C7 C6 . . 120.90(18) ?
O6 C7 C6 . . 120.44(17) ?
O8 C8 O7 . . 122.99(17) ?
O8 C8 C9 . . 118.34(17) ?
O7 C8 C9 . . 118.63(16) ?
C10 C9 C14 . . 119.95(17) ?
C10 C9 C8 . . 119.78(17) ?
C14 C9 C8 . . 120.28(16) ?
C9 C10 C11 . . 120.19(18) ?
C9 C10 H10 . . 119.900000 ?
C11 C10 H10 . . 119.900000 ?
C12 C11 C10 . . 120.12(18) ?
C12 C11 H11 . . 119.900000 ?
C10 C11 H11 . . 119.900000 ?
C11 C12 C13 . . 119.21(17) ?
C11 C12 C15 . . 123.51(17) ?
C13 C12 C15 . . 117.27(17) ?
C14 C13 C12 . . 120.88(18) ?
C14 C13 H13 . . 119.600000 ?
C12 C13 H13 . . 119.600000 ?
C13 C14 C9 . . 119.65(17) ?
C13 C14 H14 . . 120.200000 ?
C9 C14 H14 . . 120.200000 ?
N1 C15 C12 . . 113.44(16) ?
N1 C15 H15A . . 108.900000 ?
C12 C15 H15A . . 108.900000 ?
N1 C15 H15B . . 108.900000 ?
C12 C15 H15B . . 108.900000 ?
H15A C15 H15B . . 107.700000 ?

loop_
_geom_bond_atom_site_label_1
_geom_bond_atom_site_label_2
_geom_bond_site_symmetry_2
_geom_bond_distance
_geom_bond_publ_flag
U1 O1 . 1.7781(15) ?
U1 O2 . 1.7792(15) ?
U1 O3 . 2.3009(14) ?
U1 O8 . 2.3197(15) ?
U1 O7 2_676 2.3261(14) ?
U1 O5 1_565 2.4717(14) ?
U1 O6 1_565 2.4760(14) ?
O3 C1 . 1.292(2) ?
O4 C1 . 1.245(2) ?
O5 C7 . 1.268(2) ?
O6 C7 . 1.277(2) ?
O7 C8 . 1.257(2) ?
O8 C8 . 1.253(2) ?
N1 C15 . 1.482(3) ?
N1 H1A . 0.88(3) ?
N1 H1B . 0.92(3) ?
N1 H1C . 0.86(3) ?
C1 C2 . 1.521(3) ?
C2 C3 . 1.520(3) ?
C2 H2A . 0.990000 ?
C2 H2B . 0.990000 ?
C3 C4 . 1.530(3) ?
C3 H3A . 0.990000 ?
C3 H3B . 0.990000 ?
C4 C5 . 1.529(3) ?
C4 H4A . 0.990000 ?
C4 H4B . 0.990000 ?
C5 C6 . 1.527(3) ?
C5 H5A . 0.990000 ?
C5 H5B . 0.990000 ?
C6 C7 . 1.498(3) ?
C6 H6A . 0.990000 ?
C6 H6B . 0.990000 ?
C8 C9 . 1.497(3) ?
C9 C10 . 1.392(3) ?
C9 C14 . 1.398(3) ?
C10 C11 . 1.397(3) ?
C10 H10 . 0.950000 ?
C11 C12 . 1.396(3) ?
C11 H11 . 0.950000 ?
C12 C13 . 1.398(3) ?
C12 C15 . 1.510(3) ?
C13 C14 . 1.389(3) ?
C13 H13 . 0.950000 ?
C14 H14 . 0.950000 ?
C15 H15A . 0.990000 ?
C15 H15B . 0.990000 ?

loop_
_geom_hbond_atom_site_label_D
_geom_hbond_atom_site_label_H
_geom_hbond_atom_site_label_A
_geom_hbond_site_symmetry_A
_geom_hbond_distance_DH
_geom_hbond_distance_HA
_geom_hbond_distance_DA
_geom_hbond_angle_DHA
_geom_hbond_publ_flag
N1 H1A O6 . 0.88(3) 2.10(3) 2.968(2) 168.(3) ?
N1 H1B O4 2_665 0.92(3) 1.88(3) 2.791(2) 170.(3) ?
N1 H1C O2 1_545 0.86(3) 2.52(3) 3.021(2) 118.(2) ?
N1 H1C O4 1_445 0.86(3) 2.29(3) 2.934(2) 132.(2) ?
N1 H1C O5 2_655 0.86(3) 2.39(3) 2.871(2) 116.(2) ?
C6 H6A O2 2_665 0.990000 2.540000 3.109(3) 116.200000 ?
C15 H15B O5 1_455 0.990000 2.440000 3.368(3) 156.800000 ?
